data_7123850
loop_
_publ_author_name
'Meng, Yan-Yu'
'Si, Xiao-Ju'
'Song, Yuan-Yuan'
'Zhou, Hui-Min'
'Xu, Fen'

_publ_section_title
;
 Palladium-Catalyzed Decarbonylative Annulation of Phthalimides with
 Arynes: Direct Construction of Phenanthridinones
;
_journal_name_full 'Chemical Communications'
_journal_paper_doi 10.1039/C9CC04868E
_journal_year 2019
_chemical_formula_moiety '0.13(C23 H16 N2 O)'
_chemical_formula_sum 'C2.97 H2.06 N0.26 O0.13'
_chemical_formula_weight 43.40
_space_group_crystal_system monoclinic
_space_group_IT_number 14
_space_group_name_Hall '-P 2yn'
_space_group_name_H-M_alt 'P 1 21/n 1'
_symmetry_space_group_name_Hall '-P 2yn'
_symmetry_space_group_name_H-M 'P 1 21/n 1'
_atom_sites_solution_hydrogens geom
_atom_sites_solution_primary dual
_audit_creation_date 2019-04-28
_audit_creation_method
;
Olex2 1.2
(compiled 2018.05.29 svn.r3508 for OlexSys, GUI svn.r5506)
;
_audit_update_record
;
2019-06-20 deposited with the CCDC.    2019-07-15 downloaded from the CCDC.
;
_cell_angle_alpha 90
_cell_angle_beta 107.412(3)
_cell_angle_gamma 90
_cell_formula_units_Z 31
_cell_length_a 14.7470(4)
_cell_length_b 7.5124(2)
_cell_length_c 15.3583(5)
_cell_measurement_reflns_used 3191
_cell_measurement_temperature 294(2)
_cell_measurement_theta_max 73.4200
_cell_measurement_theta_min 6.0190
_cell_volume 1623.51(9)
_computing_cell_refinement 'CrysAlisPro 1.171.38.46 (Rigaku OD, 2015)'
_computing_data_collection 'CrysAlisPro 1.171.38.46 (Rigaku OD, 2015)'
_computing_data_reduction 'CrysAlisPro 1.171.38.46 (Rigaku OD, 2015)'
_computing_molecular_graphics 'Olex2 (Dolomanov et al., 2009)'
_computing_publication_material 'Olex2 (Dolomanov et al., 2009)'
_computing_structure_refinement 'ShelXL (Sheldrick, 2015)'
_computing_structure_solution 'ShelXT (Sheldrick, 2015)'
_diffrn_ambient_temperature 294(2)
_diffrn_detector 'CCD plate'
_diffrn_detector_area_resol_mean 5.3031
_diffrn_detector_type AtlasS2
_diffrn_measured_fraction_theta_full 0.979
_diffrn_measured_fraction_theta_max 0.945
_diffrn_measurement_details
;
List of Runs (angles in degrees, time in seconds):

  # Type    Start    End  Width  t~exp~   \w     \q     \k     \f   Frames
#--------------------------------------------------------------------------
  1  \w    -24.00  32.00   1.00    2.54    --  -40.80  57.00 -30.00   56
  2  \w    -13.00  32.00   1.00    2.54    --  -40.80  38.00 -60.00   45
  3  \w    -65.00 -32.00   1.00    2.54    --  -40.80  38.00 -60.00   33
  4  \w    -62.00 -26.00   1.00    2.54    --  -40.80  57.00 -30.00   36
  5  \w     58.00  84.00   1.00    2.54    --   40.80-125.00  90.00   26
  6  \w     23.00  50.00   1.00    2.54    --   40.80-125.00  90.00   27
  7  \w     34.00 116.00   1.00   10.16    --  107.14 -45.00 -30.00   82
  8  \w    124.00 178.00   1.00   10.16    --  107.14  30.00   0.00   54
  9  \w    125.00 151.00   1.00   10.16    --  107.14 125.00 -30.00   26
 10  \w    129.00 171.00   1.00   10.16    --  107.14 125.00  30.00   42
 11  \w    137.00 163.00   1.00   10.16    --  107.14  45.00-150.00   26
 12  \w     72.00  97.00   1.00    2.54    --   40.80-125.00-180.00   25
 13  \w     29.00  54.00   1.00    2.54    --   40.80-125.00-180.00   25
 14  \w     34.00  78.00   1.00   10.16    --  107.14 -30.00-180.00   44
 15  \w     78.00 176.00   1.00   10.16    --  107.14  61.00 120.00   98
;
_diffrn_measurement_device 'four-circle diffractometer'
_diffrn_measurement_device_type 'SuperNova, Dual, Cu at zero, AtlasS2'
_diffrn_measurement_method '\w scans'
_diffrn_orient_matrix_type 'CrysAlisPro convention (1999,Acta A55,543-557)'
_diffrn_orient_matrix_UB_11 0.0033713000
_diffrn_orient_matrix_UB_12 -0.1373566000
_diffrn_orient_matrix_UB_13 -0.0734096000
_diffrn_orient_matrix_UB_21 -0.1068600000
_diffrn_orient_matrix_UB_22 -0.0370181000
_diffrn_orient_matrix_UB_23 -0.0184042000
_diffrn_orient_matrix_UB_31 -0.0237057000
_diffrn_orient_matrix_UB_32 0.1476784000
_diffrn_orient_matrix_UB_33 -0.0729558000
_diffrn_radiation_monochromator mirror
_diffrn_radiation_probe x-ray
_diffrn_radiation_type CuK\a
_diffrn_radiation_wavelength 1.54184
_diffrn_reflns_av_R_equivalents 0.0125
_diffrn_reflns_av_unetI/netI 0.0172
_diffrn_reflns_Laue_measured_fraction_full 0.979
_diffrn_reflns_Laue_measured_fraction_max 0.945
_diffrn_reflns_limit_h_max 17
_diffrn_reflns_limit_h_min -15
_diffrn_reflns_limit_k_max 9
_diffrn_reflns_limit_k_min -7
_diffrn_reflns_limit_l_max 17
_diffrn_reflns_limit_l_min -18
_diffrn_reflns_number 5733
_diffrn_reflns_point_group_measured_fraction_full 0.979
_diffrn_reflns_point_group_measured_fraction_max 0.945
_diffrn_reflns_theta_full 67.684
_diffrn_reflns_theta_max 73.693
_diffrn_reflns_theta_min 3.646
_diffrn_source 'micro-focus sealed X-ray tube'
_diffrn_source_type 'SuperNova (Cu) X-ray Source'
_exptl_absorpt_coefficient_mu 0.672
_exptl_absorpt_correction_T_max 1.00000
_exptl_absorpt_correction_T_min 0.86682
_exptl_absorpt_correction_type multi-scan
_exptl_absorpt_process_details
;
CrysAlisPro 1.171.38.46 (Rigaku Oxford Diffraction, 2015)
Empirical absorption correction using spherical harmonics,
 implemented in SCALE3 ABSPACK scaling algorithm.
;
_exptl_crystal_colour colorless
_exptl_crystal_density_diffrn 1.376
_exptl_crystal_description prism
_exptl_crystal_F_000 704
_exptl_crystal_size_max 0.26
_exptl_crystal_size_mid 0.24
_exptl_crystal_size_min 0.24
_refine_diff_density_max 0.131
_refine_diff_density_min -0.165
_refine_diff_density_rms 0.035
_refine_ls_extinction_method none
_refine_ls_goodness_of_fit_ref 1.026
_refine_ls_hydrogen_treatment constr
_refine_ls_matrix_type full
_refine_ls_number_parameters 236
_refine_ls_number_reflns 3102
_refine_ls_number_restraints 0
_refine_ls_restrained_S_all 1.026
_refine_ls_R_factor_all 0.0461
_refine_ls_R_factor_gt 0.0404
_refine_ls_shift/su_max 0.000
_refine_ls_shift/su_mean 0.000
_refine_ls_structure_factor_coef Fsqd
_refine_ls_weighting_details 'w=1/[\s^2^(Fo^2^)+(0.0565P)^2^+0.3237P] where P=(Fo^2^+2Fc^2^)/3'
_refine_ls_weighting_scheme calc
_refine_ls_wR_factor_gt 0.1068
_refine_ls_wR_factor_ref 0.1116
_reflns_Friedel_coverage 0.000
_reflns_number_gt 2685
_reflns_number_total 3102
_reflns_threshold_expression 'I > 2\s(I)'
_cod_data_source_file c9cc04868e2.cif
_cod_data_source_block sxj-s-503-tm1
_cod_database_code 7123850
_shelx_shelxl_version_number 2018/1
_chemical_oxdiff_formula 'C H O N'
_shelx_space_group_comment
;
The symmetry employed for this shelxl refinement is uniquely defined
by the following loop, which should always be used as a source of
symmetry information in preference to the above space-group names.
They are only intended as comments.
;
_shelx_estimated_absorpt_t_max 0.855
_shelx_estimated_absorpt_t_min 0.845
_reflns_odcompleteness_completeness 97.36
_reflns_odcompleteness_iscentric 1
_reflns_odcompleteness_theta 66.97
_olex2_refinement_description
;
1. Fixed Uiso
 At 1.2 times of:
  All C(H) groups
 At 1.5 times of:
  All C(H,H,H) groups
2.a Aromatic/amide H refined with riding coordinates:
 C11(H11), C21(H21), C13(H13), C20(H20), C12(H12), C2(H2), C18(H18), C19(H19),
 C4(H4), C3(H3), C8(H8), C6(H6), C7(H7)
2.b Idealised Me refined as rotating group:
 C16(H16A,H16B,H16C)
;
_olex2_submission_special_instructions 'No special instructions were received'
_oxdiff_exptl_absorpt_empirical_details
;
Empirical correction (ABSPACK) includes:
- Absorption correction using spherical harmonics
- Frame scaling
;
_oxdiff_exptl_absorpt_empirical_full_max 1.456
_oxdiff_exptl_absorpt_empirical_full_min 0.765

loop_
_space_group_symop_operation_xyz
'x, y, z'
'-x+1/2, y+1/2, -z+1/2'
'-x, -y, -z'
'x-1/2, -y-1/2, z-1/2'

loop_
_atom_site_label
_atom_site_type_symbol
_atom_site_fract_x
_atom_site_fract_y
_atom_site_fract_z
_atom_site_U_iso_or_equiv
_atom_site_adp_type
_atom_site_occupancy
_atom_site_site_symmetry_order
_atom_site_calc_flag
_atom_site_refinement_flags_posn
N1 N 0.70445(7) 0.20103(15) 0.45863(7) 0.0377(3) Uani 1 1 d .
O1 O 0.58766(8) 0.28752(19) 0.33333(7) 0.0634(3) Uani 1 1 d .
N2 N 0.80821(9) 0.51162(17) 0.47682(9) 0.0513(3) Uani 1 1 d .
C10 C 0.73724(9) 0.14220(17) 0.55024(8) 0.0359(3) Uani 1 1 d .
C1 C 0.77109(9) 0.2249(2) 0.40740(9) 0.0404(3) Uani 1 1 d .
C15 C 0.67337(9) 0.12620(17) 0.60288(8) 0.0352(3) Uani 1 1 d .
C17 C 0.57547(9) 0.18902(17) 0.56145(8) 0.0362(3) Uani 1 1 d .
C22 C 0.54628(9) 0.24107(17) 0.46954(8) 0.0368(3) Uani 1 1 d .
C14 C 0.70976(10) 0.04893(18) 0.69147(9) 0.0406(3) Uani 1 1 d .
C23 C 0.61171(9) 0.24454(19) 0.41395(9) 0.0409(3) Uani 1 1 d .
C11 C 0.83305(10) 0.0999(2) 0.58593(9) 0.0439(3) Uani 1 1 d .
H11 H 0.874109 0.116989 0.551020 0.053 Uiso 1 1 calc R
C9 C 0.82164(9) 0.3878(2) 0.41715(9) 0.0411(3) Uani 1 1 d .
C21 C 0.45412(10) 0.3014(2) 0.42707(10) 0.0450(3) Uani 1 1 d .
H21 H 0.436534 0.332765 0.365699 0.054 Uiso 1 1 calc R
C13 C 0.80474(10) 0.0039(2) 0.72321(9) 0.0465(3) Uani 1 1 d .
H13 H 0.827673 -0.047868 0.780634 0.056 Uiso 1 1 calc R
C5 C 0.88531(10) 0.4138(2) 0.36474(10) 0.0515(4) Uani 1 1 d .
C20 C 0.38913(10) 0.3150(2) 0.47463(11) 0.0500(4) Uani 1 1 d .
H20 H 0.327544 0.353942 0.445998 0.060 Uiso 1 1 calc R
C12 C 0.86701(10) 0.0326(2) 0.67311(10) 0.0498(4) Uani 1 1 d .
H12 H 0.931272 0.006742 0.697962 0.060 Uiso 1 1 calc R
C2 C 0.78303(11) 0.0957(2) 0.34987(10) 0.0533(4) Uani 1 1 d .
H2 H 0.749058 -0.010154 0.344266 0.064 Uiso 1 1 calc R
C18 C 0.50736(11) 0.2094(2) 0.60812(10) 0.0518(4) Uani 1 1 d .
H18 H 0.523947 0.181026 0.669839 0.062 Uiso 1 1 calc R
C19 C 0.41694(11) 0.2700(2) 0.56531(11) 0.0555(4) Uani 1 1 d .
H19 H 0.373819 0.280560 0.598517 0.067 Uiso 1 1 calc R
C16 C 0.65209(12) 0.0088(2) 0.75533(10) 0.0522(4) Uani 1 1 d .
H16A H 0.636214 0.118103 0.779703 0.078 Uiso 1 1 calc GR
H16B H 0.688523 -0.065091 0.804350 0.078 Uiso 1 1 calc GR
H16C H 0.594821 -0.052141 0.722574 0.078 Uiso 1 1 calc GR
C4 C 0.89622(13) 0.2769(3) 0.30620(12) 0.0658(5) Uani 1 1 d .
H4 H 0.938080 0.292874 0.272026 0.079 Uiso 1 1 calc R
C3 C 0.84720(13) 0.1222(3) 0.29843(11) 0.0668(5) Uani 1 1 d .
H3 H 0.855675 0.033451 0.259357 0.080 Uiso 1 1 calc R
C8 C 0.85632(13) 0.6612(2) 0.48395(15) 0.0678(5) Uani 1 1 d .
H8 H 0.847814 0.746161 0.524826 0.081 Uiso 1 1 calc R
C6 C 0.93353(13) 0.5797(3) 0.37516(14) 0.0701(5) Uani 1 1 d .
H6 H 0.974782 0.604566 0.341294 0.084 Uiso 1 1 calc R
C7 C 0.91914(14) 0.7013(3) 0.43463(17) 0.0751(6) Uani 1 1 d .
H7 H 0.950669 0.810103 0.442477 0.090 Uiso 1 1 calc R

loop_
_atom_site_aniso_label
_atom_site_aniso_U_11
_atom_site_aniso_U_22
_atom_site_aniso_U_33
_atom_site_aniso_U_23
_atom_site_aniso_U_13
_atom_site_aniso_U_12
N1 0.0360(6) 0.0469(6) 0.0333(5) -0.0008(4) 0.0152(4) -0.0020(4)
O1 0.0500(6) 0.1048(10) 0.0376(5) 0.0163(6) 0.0163(4) 0.0130(6)
N2 0.0474(7) 0.0469(7) 0.0659(8) -0.0043(6) 0.0267(6) -0.0002(5)
C10 0.0384(6) 0.0358(6) 0.0336(6) -0.0033(5) 0.0112(5) -0.0019(5)
C1 0.0379(7) 0.0531(8) 0.0338(6) 0.0005(5) 0.0161(5) 0.0035(6)
C15 0.0394(6) 0.0345(6) 0.0320(6) -0.0026(5) 0.0111(5) -0.0032(5)
C17 0.0368(6) 0.0365(6) 0.0366(6) -0.0023(5) 0.0128(5) -0.0039(5)
C22 0.0356(6) 0.0404(7) 0.0356(6) -0.0017(5) 0.0124(5) -0.0019(5)
C14 0.0487(7) 0.0368(7) 0.0353(6) -0.0004(5) 0.0110(5) -0.0033(5)
C23 0.0386(7) 0.0509(8) 0.0349(6) 0.0015(5) 0.0134(5) 0.0007(6)
C11 0.0404(7) 0.0495(8) 0.0425(7) -0.0025(6) 0.0138(6) 0.0014(6)
C9 0.0339(6) 0.0525(8) 0.0404(7) 0.0066(6) 0.0164(5) 0.0060(5)
C21 0.0389(7) 0.0547(8) 0.0398(7) 0.0019(6) 0.0095(5) 0.0024(6)
C13 0.0531(8) 0.0440(8) 0.0368(7) 0.0045(6) 0.0052(6) 0.0027(6)
C5 0.0390(7) 0.0731(10) 0.0473(8) 0.0154(7) 0.0203(6) 0.0066(7)
C20 0.0355(7) 0.0607(9) 0.0542(8) -0.0013(7) 0.0141(6) 0.0045(6)
C12 0.0403(7) 0.0541(9) 0.0489(8) 0.0003(7) 0.0040(6) 0.0076(6)
C2 0.0537(9) 0.0639(10) 0.0458(8) -0.0110(7) 0.0201(6) 0.0025(7)
C18 0.0488(8) 0.0711(10) 0.0405(7) 0.0067(7) 0.0211(6) 0.0056(7)
C19 0.0436(8) 0.0746(11) 0.0557(9) 0.0030(8) 0.0261(7) 0.0062(7)
C16 0.0632(9) 0.0562(9) 0.0398(7) 0.0103(6) 0.0195(6) -0.0001(7)
C4 0.0544(9) 0.1055(15) 0.0498(9) 0.0045(9) 0.0341(8) 0.0082(9)
C3 0.0660(10) 0.0949(14) 0.0469(8) -0.0154(9) 0.0282(8) 0.0140(10)
C8 0.0623(10) 0.0503(10) 0.0962(14) -0.0054(9) 0.0317(10) -0.0026(8)
C6 0.0506(9) 0.0853(14) 0.0827(12) 0.0279(11) 0.0324(9) -0.0039(9)
C7 0.0608(11) 0.0581(11) 0.1106(17) 0.0145(11) 0.0322(11) -0.0083(9)

loop_
_atom_type_symbol
_atom_type_description
_atom_type_scat_dispersion_real
_atom_type_scat_dispersion_imag
_atom_type_scat_source
C C 0.0181 0.0091 'International Tables Vol C Tables 4.2.6.8 and 6.1.1.4'
H H 0.0000 0.0000 'International Tables Vol C Tables 4.2.6.8 and 6.1.1.4'
N N 0.0311 0.0180 'International Tables Vol C Tables 4.2.6.8 and 6.1.1.4'
O O 0.0492 0.0322 'International Tables Vol C Tables 4.2.6.8 and 6.1.1.4'

loop_
_geom_angle_atom_site_label_1
_geom_angle_atom_site_label_2
_geom_angle_atom_site_label_3
_geom_angle
C10 N1 C1 119.70(10)
C23 N1 C10 124.34(10)
C23 N1 C1 115.92(10)
C8 N2 C9 117.13(14)
N1 C10 C15 120.39(11)
C11 C10 N1 117.90(11)
C11 C10 C15 121.71(12)
C9 C1 N1 118.19(12)
C2 C1 N1 120.55(14)
C2 C1 C9 121.25(13)
C10 C15 C17 117.37(11)
C10 C15 C14 116.96(12)
C14 C15 C17 125.67(12)
C22 C17 C15 119.40(11)
C22 C17 C18 115.58(12)
C18 C17 C15 124.96(12)
C17 C22 C23 122.22(12)
C21 C22 C17 121.59(12)
C21 C22 C23 116.12(12)
C15 C14 C16 125.21(13)
C13 C14 C15 119.24(13)
C13 C14 C16 115.55(12)
N1 C23 C22 115.78(11)
O1 C23 N1 120.77(12)
O1 C23 C22 123.42(12)
C10 C11 H11 120.1
C12 C11 C10 119.86(13)
C12 C11 H11 120.1
N2 C9 C1 118.90(12)
N2 C9 C5 122.75(14)
C1 C9 C5 118.35(13)
C22 C21 H21 119.6
C20 C21 C22 120.88(13)
C20 C21 H21 119.6
C14 C13 H13 118.7
C12 C13 C14 122.61(13)
C12 C13 H13 118.7
C4 C5 C9 118.84(16)
C4 C5 C6 124.38(16)
C6 C5 C9 116.78(16)
C21 C20 H20 120.7
C19 C20 C21 118.57(13)
C19 C20 H20 120.7
C11 C12 C13 119.35(13)
C11 C12 H12 120.3
C13 C12 H12 120.3
C1 C2 H2 120.0
C1 C2 C3 120.04(17)
C3 C2 H2 120.0
C17 C18 H18 119.0
C19 C18 C17 122.03(13)
C19 C18 H18 119.0
C20 C19 C18 121.30(14)
C20 C19 H19 119.4
C18 C19 H19 119.4
C14 C16 H16A 109.5
C14 C16 H16B 109.5
C14 C16 H16C 109.5
H16A C16 H16B 109.5
H16A C16 H16C 109.5
H16B C16 H16C 109.5
C5 C4 H4 119.2
C3 C4 C5 121.57(14)
C3 C4 H4 119.2
C2 C3 H3 120.0
C4 C3 C2 119.95(16)
C4 C3 H3 120.0
N2 C8 H8 117.6
N2 C8 C7 124.70(19)
C7 C8 H8 117.6
C5 C6 H6 120.2
C7 C6 C5 119.63(16)
C7 C6 H6 120.2
C8 C7 H7 120.5
C6 C7 C8 118.99(18)
C6 C7 H7 120.5

loop_
_geom_bond_atom_site_label_1
_geom_bond_atom_site_label_2
_geom_bond_distance
N1 C10 1.4147(16)
N1 C1 1.4420(16)
N1 C23 1.3734(17)
O1 C23 1.2250(16)
N2 C9 1.3615(19)
N2 C8 1.316(2)
C10 C15 1.4180(17)
C10 C11 1.3909(19)
C1 C9 1.417(2)
C1 C2 1.359(2)
C15 C17 1.4704(18)
C15 C14 1.4280(18)
C17 C22 1.4025(18)
C17 C18 1.4061(19)
C22 C23 1.4676(18)
C22 C21 1.3954(19)
C14 C13 1.380(2)
C14 C16 1.5085(19)
C11 H11 0.9300
C11 C12 1.378(2)
C9 C5 1.4213(18)
C21 H21 0.9300
C21 C20 1.372(2)
C13 H13 0.9300
C13 C12 1.380(2)
C5 C4 1.407(3)
C5 C6 1.420(3)
C20 H20 0.9300
C20 C19 1.371(2)
C12 H12 0.9300
C2 H2 0.9300
C2 C3 1.417(2)
C18 H18 0.9300
C18 C19 1.376(2)
C19 H19 0.9300
C16 H16A 0.9600
C16 H16B 0.9600
C16 H16C 0.9600
C4 H4 0.9300
C4 C3 1.355(3)
C3 H3 0.9300
C8 H8 0.9300
C8 C7 1.394(3)
C6 H6 0.9300
C6 C7 1.353(3)
C7 H7 0.9300
